data_4343244
loop_
_publ_author_name
'Thalangamaarachchige, Vidura D.'
'Unruh, Daniel K.'
'Cordes, David B.'
'Krempner, Clemens'

_publ_section_title
;
 Synthesis, structure, and reactivity of zwitterionic divalent rare-Earth
 metal silanides.
;
_journal_issue 9
_journal_name_full 'Inorganic chemistry'
_journal_page_first 4189
_journal_page_last 4191
_journal_paper_doi 10.1021/acs.inorgchem.5b00542
_journal_volume 54
_journal_year 2015
_chemical_formula_moiety 'C18 H54 Eu O6 Si8'
_chemical_formula_sum 'C18 H54 Eu O6 Si8'
_chemical_formula_weight 743.29
_chemical_name_systematic
; 
 ? 
;
_space_group_IT_number 64
_symmetry_cell_setting orthorhombic
_symmetry_space_group_name_Hall '-C 2ac 2'
_symmetry_space_group_name_H-M 'C m c a'
_atom_sites_solution_hydrogens geom
_atom_sites_solution_primary direct
_atom_sites_solution_secondary difmap
_audit_creation_method SHELXL-97
_cell_angle_alpha 90.00
_cell_angle_beta 90.00
_cell_angle_gamma 90.00
_cell_formula_units_Z 4
_cell_length_a 16.8732(14)
_cell_length_b 12.8843(11)
_cell_length_c 16.9266(14)
_cell_measurement_reflns_used 7995
_cell_measurement_temperature 150(2)
_cell_measurement_theta_max 27.84
_cell_measurement_theta_min 2.32
_cell_volume 3679.8(5)
_computing_cell_refinement 'Bruker SAINT'
_computing_data_collection 'Bruker APEX2'
_computing_data_reduction 'Bruker SAINT'
_computing_molecular_graphics 'Bruker SHELXTL'
_computing_publication_material 'Bruker SHELXTL'
_computing_structure_refinement 'SHELXL-97 (Sheldrick, 2008)'
_computing_structure_solution 'SHELXS-97 (Sheldrick, 2008)'
_diffrn_ambient_temperature 150(2)
_diffrn_measured_fraction_theta_full 1.000
_diffrn_measured_fraction_theta_max 0.998
_diffrn_measurement_device_type 'Bruker SMART APEX-II CCD'
_diffrn_measurement_method '\w scans'
_diffrn_radiation_monochromator graphite
_diffrn_radiation_source 'fine-focus sealed tube'
_diffrn_radiation_type MoK\a
_diffrn_radiation_wavelength 0.71073
_diffrn_reflns_av_R_equivalents 0.0254
_diffrn_reflns_av_sigmaI/netI 0.0137
_diffrn_reflns_limit_h_max 21
_diffrn_reflns_limit_h_min -21
_diffrn_reflns_limit_k_max 16
_diffrn_reflns_limit_k_min -16
_diffrn_reflns_limit_l_max 22
_diffrn_reflns_limit_l_min -22
_diffrn_reflns_number 19320
_diffrn_reflns_theta_full 25.00
_diffrn_reflns_theta_max 27.86
_diffrn_reflns_theta_min 2.32
_exptl_absorpt_coefficient_mu 1.991
_exptl_absorpt_correction_T_max 0.6999
_exptl_absorpt_correction_T_min 0.6135
_exptl_absorpt_correction_type multi-scan
_exptl_absorpt_process_details 'Bruker SADABS'
_exptl_crystal_colour colourless
_exptl_crystal_density_diffrn 1.342
_exptl_crystal_density_method 'not measured'
_exptl_crystal_description Block
_exptl_crystal_F_000 1540
_exptl_crystal_size_max 0.27
_exptl_crystal_size_mid 0.27
_exptl_crystal_size_min 0.19
_refine_diff_density_max 0.545
_refine_diff_density_min -0.413
_refine_diff_density_rms 0.060
_refine_ls_extinction_method none
_refine_ls_goodness_of_fit_ref 1.054
_refine_ls_hydrogen_treatment constr
_refine_ls_matrix_type full
_refine_ls_number_parameters 120
_refine_ls_number_reflns 2265
_refine_ls_number_restraints 0
_refine_ls_restrained_S_all 1.054
_refine_ls_R_factor_all 0.0316
_refine_ls_R_factor_gt 0.0236
_refine_ls_shift/su_max 0.000
_refine_ls_shift/su_mean 0.000
_refine_ls_structure_factor_coef Fsqd
_refine_ls_weighting_details 'calc w=1/[\s^2^(Fo^2^)+(0.0208P)^2^+7.8136P] where P=(Fo^2^+2Fc^2^)/3'
_refine_ls_weighting_scheme calc
_refine_ls_wR_factor_gt 0.0537
_refine_ls_wR_factor_ref 0.0590
_reflns_number_gt 1853
_reflns_number_total 2265
_reflns_threshold_expression >2sigma(I)
_cod_data_source_file ic5b00542_si_002.cif
_cod_data_source_block Eu-3
_cod_depositor_comments
;
The following automatic conversions were performed:

'_symmetry_cell_setting' value 'Orthorhombic' changed to
'orthorhombic' according to
/usr/data/users/saulius/crontab/automatic-downloads/current/ACS/lib/dictionaries/cif_core.dic
dictionary named 'cif_core.dic' version 2.4.2 from 2011-04-26.

Automatic conversion script
Id: cif_fix_values 3271 2015-04-21 07:52:19Z andrius 
;
_cod_database_code 4343244

loop_
_symmetry_equiv_pos_as_xyz
'x, y, z'
'-x, -y+1/2, z+1/2'
'-x, y+1/2, -z+1/2'
'x, -y, -z'
'x+1/2, y+1/2, z'
'-x+1/2, -y+1, z+1/2'
'-x+1/2, y+1, -z+1/2'
'x+1/2, -y+1/2, -z'
'-x, -y, -z'
'x, y-1/2, -z-1/2'
'x, -y-1/2, z-1/2'
'-x, y, z'
'-x+1/2, -y+1/2, -z'
'x+1/2, y, -z-1/2'
'x+1/2, -y, z-1/2'
'-x+1/2, y+1/2, z'

loop_
_atom_site_label
_atom_site_type_symbol
_atom_site_fract_x
_atom_site_fract_y
_atom_site_fract_z
_atom_site_U_iso_or_equiv
_atom_site_adp_type
_atom_site_occupancy
_atom_site_symmetry_multiplicity
_atom_site_calc_flag
_atom_site_refinement_flags
_atom_site_disorder_assembly
_atom_site_disorder_group
Eu1 Eu 0.5000 0.0000 0.5000 0.03606(8) Uani 1 4 d S . .
Si3 Si 0.5000 0.19855(8) 0.34340(6) 0.0539(3) Uani 1 2 d S . .
C1 C 0.3868(3) 0.0231(3) 0.23597(18) 0.0798(11) Uani 1 1 d . . .
H1A H 0.3897 0.0729 0.1923 0.120 Uiso 1 1 calc R A 1
H1B H 0.3375 -0.0167 0.2320 0.120 Uiso 1 1 calc R A 1
H1C H 0.4322 -0.0242 0.2333 0.120 Uiso 1 1 calc R A 1
C2 C 0.2964(2) 0.1792(3) 0.3495(2) 0.0926(12) Uani 1 1 d . . .
H2A H 0.2996 0.2412 0.3161 0.139 Uiso 1 1 calc R B 1
H2B H 0.2930 0.2001 0.4051 0.139 Uiso 1 1 calc R B 1
H2C H 0.2493 0.1390 0.3352 0.139 Uiso 1 1 calc R B 1
C4 C 0.4050(3) 0.3555(3) 0.4810(2) 0.1081(18) Uani 1 1 d . . .
H4A H 0.3989 0.4036 0.4366 0.162 Uiso 1 1 calc R C 1
H4B H 0.4086 0.3949 0.5304 0.162 Uiso 1 1 calc R C 1
H4C H 0.3591 0.3090 0.4832 0.162 Uiso 1 1 calc R C 1
Si1 Si 0.38887(7) 0.09617(7) 0.33404(5) 0.0537(3) Uani 0.8246(16) 1 d P D 1
Si2 Si 0.5000 0.27492(10) 0.46694(9) 0.0684(5) Uani 0.8246(16) 2 d SP . 1
O1 O 0.38417(17) 0.00208(18) 0.40400(15) 0.0644(7) Uani 0.8246(16) 1 d P D 1
O2 O 0.5000 0.1874(2) 0.54159(18) 0.0683(11) Uani 0.8246(16) 2 d SP D 1
C3 C 0.3194(3) -0.0700(5) 0.4071(3) 0.107(2) Uani 0.8246(16) 1 d P D 1
H3A H 0.2696 -0.0332 0.3969 0.161 Uiso 0.8246(16) 1 calc PR D 1
H3B H 0.3173 -0.1021 0.4596 0.161 Uiso 0.8246(16) 1 calc PR D 1
H3C H 0.3270 -0.1240 0.3670 0.161 Uiso 0.8246(16) 1 calc PR D 1
C5 C 0.5000 0.2193(5) 0.6235(3) 0.099(3) Uani 0.8246(16) 2 d SP D 1
H5A H 0.5326 0.2818 0.6295 0.148 Uiso 0.4123(8) 1 calc PR D 1
H5B H 0.5218 0.1635 0.6562 0.148 Uiso 0.4123(8) 1 calc PR D 1
H5C H 0.4456 0.2343 0.6402 0.148 Uiso 0.4123(8) 1 calc PR D 1
Si22 Si 0.5000 0.0306(4) 0.2908(3) 0.0386(13) Uani 0.1754(16) 2 d SP . 2
Si21 Si 0.3897(3) 0.2157(3) 0.4223(2) 0.0432(11) Uani 0.1754(16) 1 d P D 2
O12 O 0.5000 -0.0621(10) 0.3612(7) 0.036(3) Uiso 0.1754(16) 2 d SP D 2
O11 O 0.3849(6) 0.1257(8) 0.4953(5) 0.042(2) Uiso 0.1754(16) 1 d P D 2
C15 C 0.5000 -0.1752(16) 0.3448(13) 0.040(4) Uiso 0.1754(16) 2 d SP D 2
H15A H 0.5323 -0.1893 0.2979 0.060 Uiso 0.0877(8) 1 calc PR D 2
H15B H 0.4456 -0.1987 0.3355 0.060 Uiso 0.0877(8) 1 calc PR D 2
H15C H 0.5221 -0.2123 0.3903 0.060 Uiso 0.0877(8) 1 calc PR D 2
C13 C 0.3242(11) 0.1259(15) 0.5530(11) 0.064(5) Uiso 0.1754(16) 1 d P D 2
H13A H 0.2759 0.0957 0.5306 0.096 Uiso 0.1754(16) 1 calc PR D 2
H13B H 0.3136 0.1974 0.5697 0.096 Uiso 0.1754(16) 1 calc PR D 2
H13C H 0.3412 0.0849 0.5988 0.096 Uiso 0.1754(16) 1 calc PR D 2

loop_
_atom_site_aniso_label
_atom_site_aniso_U_11
_atom_site_aniso_U_22
_atom_site_aniso_U_33
_atom_site_aniso_U_23
_atom_site_aniso_U_13
_atom_site_aniso_U_12
Eu1 0.06006(16) 0.02486(11) 0.02325(11) -0.00480(8) 0.000 0.000
Si3 0.0908(8) 0.0341(5) 0.0367(5) -0.0042(4) 0.000 0.000
C1 0.119(3) 0.073(2) 0.0469(18) -0.0003(15) -0.0223(19) -0.023(2)
C2 0.085(3) 0.116(3) 0.076(2) 0.005(2) -0.012(2) 0.022(2)
C4 0.203(5) 0.052(2) 0.069(2) -0.0094(17) 0.024(3) 0.048(3)
Si1 0.0773(7) 0.0497(5) 0.0342(4) -0.0006(4) -0.0050(4) 0.0041(5)
Si2 0.1321(15) 0.0279(6) 0.0453(7) -0.0092(5) 0.000 0.000
O1 0.0822(17) 0.0635(15) 0.0476(13) 0.0136(11) -0.0141(12) -0.0170(14)
O2 0.139(4) 0.0310(15) 0.0345(16) -0.0128(13) 0.000 0.000
C3 0.110(4) 0.123(4) 0.089(3) 0.042(3) -0.036(3) -0.060(4)
C5 0.212(10) 0.045(3) 0.039(3) -0.020(2) 0.000 0.000
Si22 0.071(4) 0.029(2) 0.016(2) -0.0020(17) 0.000 0.000
Si21 0.060(2) 0.0314(17) 0.0384(19) -0.0081(15) -0.0194(18) 0.0185(17)

loop_
_atom_type_symbol
_atom_type_description
_atom_type_scat_dispersion_real
_atom_type_scat_dispersion_imag
_atom_type_scat_source
C C 0.0033 0.0016 'International Tables Vol C Tables 4.2.6.8 and 6.1.1.4'
H H 0.0000 0.0000 'International Tables Vol C Tables 4.2.6.8 and 6.1.1.4'
O O 0.0106 0.0060 'International Tables Vol C Tables 4.2.6.8 and 6.1.1.4'
Si Si 0.0817 0.0704 'International Tables Vol C Tables 4.2.6.8 and 6.1.1.4'
Eu Eu -0.1578 3.6682 'International Tables Vol C Tables 4.2.6.8 and 6.1.1.4'

loop_
_geom_angle_atom_site_label_1
_geom_angle_atom_site_label_2
_geom_angle_atom_site_label_3
_geom_angle
_geom_angle_site_symmetry_1
_geom_angle_site_symmetry_3
O12 Eu1 O12 180.0(5) 9_656 .
O2 Eu1 O2 180.0 9_656 .
O12 Eu1 O11 79.8(3) 9_656 .
O12 Eu1 O11 100.2(3) . .
O12 Eu1 O11 79.8(3) 9_656 12_655
O12 Eu1 O11 100.2(3) . 12_655
O11 Eu1 O11 100.3(4) . 12_655
O12 Eu1 O11 100.2(3) 9_656 4_556
O12 Eu1 O11 79.8(3) . 4_556
O11 Eu1 O11 79.7(4) . 4_556
O11 Eu1 O11 180.0(6) 12_655 4_556
O12 Eu1 O11 100.2(3) 9_656 9_656
O12 Eu1 O11 79.8(3) . 9_656
O11 Eu1 O11 180.0(3) . 9_656
O11 Eu1 O11 79.7(4) 12_655 9_656
O11 Eu1 O11 100.3(4) 4_556 9_656
O12 Eu1 O1 127.00(10) 9_656 .
O12 Eu1 O1 53.00(10) . .
O2 Eu1 O1 80.28(7) 9_656 .
O2 Eu1 O1 99.72(7) . .
O2 Eu1 O1 99.72(7) 9_656 9_656
O2 Eu1 O1 80.28(7) . 9_656
O1 Eu1 O1 180.0 . 9_656
O2 Eu1 O1 80.28(7) 9_656 12_655
O2 Eu1 O1 99.72(7) . 12_655
O1 Eu1 O1 100.51(13) . 12_655
O1 Eu1 O1 79.49(13) 9_656 12_655
O2 Eu1 O1 99.72(7) 9_656 4_556
O2 Eu1 O1 80.28(7) . 4_556
O1 Eu1 O1 79.49(13) . 4_556
O1 Eu1 O1 100.51(13) 9_656 4_556
O1 Eu1 O1 180.0 12_655 4_556
Si1 Si3 Si1 109.36(6) 12_655 .
Si21 Si3 Si21 107.89(18) . 12_655
Si1 Si3 Si2 107.87(4) 12_655 .
Si1 Si3 Si2 107.87(4) . .
Si21 Si3 Si22 108.06(11) . .
Si21 Si3 Si22 108.06(11) 12_655 .
O1 Si1 C1 104.71(14) . .
O1 Si1 C2 105.46(17) . .
C1 Si1 C2 112.39(18) . .
O1 Si1 Si3 113.58(10) . .
C1 Si1 Si3 110.97(13) . .
C2 Si1 Si3 109.59(14) . .
O2 Si2 C4 105.48(14) . .
O2 Si2 C4 105.48(14) . 12_655
C4 Si2 C4 112.8(3) . 12_655
O2 Si2 Si3 113.04(12) . .
C4 Si2 Si3 109.98(13) . .
C4 Si2 Si3 109.98(13) 12_655 .
C3 O1 Si1 121.6(3) . .
C3 O1 Eu1 123.7(2) . .
Si1 O1 Eu1 114.70(13) . .
C5 O2 Si2 121.7(3) . .
C5 O2 Eu1 122.8(3) . .
Si2 O2 Eu1 115.50(15) . .
O12 Si22 C1 106.0(2) . 12_655
O12 Si22 Si3 112.7(5) . .
C1 Si22 Si3 102.00(17) 12_655 .
O11 Si21 Si3 113.3(4) . .
C15 O12 Si22 124.3(12) . .
C15 O12 Eu1 119.6(11) . .
Si22 O12 Eu1 116.2(6) . .
C13 O11 Si21 122.4(10) . .
C13 O11 Eu1 122.3(9) . .
Si21 O11 Eu1 115.1(5) . .
O12 C15 H15A 109.5 . .
O12 C15 H15B 109.5 . .
H15A C15 H15B 109.5 . .
O12 C15 H15C 109.5 . .
H15A C15 H15C 109.5 . .
H15B C15 H15C 109.5 . .
O11 C13 H13A 109.5 . .
O11 C13 H13B 109.5 . .
H13A C13 H13B 109.5 . .
O11 C13 H13C 109.5 . .
H13A C13 H13C 109.5 . .
H13B C13 H13C 109.5 . .

loop_
_geom_bond_atom_site_label_1
_geom_bond_atom_site_label_2
_geom_bond_distance
_geom_bond_site_symmetry_2
Eu1 O12 2.482(12) 9_656
Eu1 O12 2.482(12) .
Eu1 O2 2.514(3) 9_656
Eu1 O2 2.514(3) .
Eu1 O11 2.529(10) .
Eu1 O11 2.529(10) 12_655
Eu1 O11 2.529(10) 4_556
Eu1 O11 2.529(10) 9_656
Eu1 O1 2.542(3) .
Eu1 O1 2.542(3) 9_656
Eu1 O1 2.542(3) 12_655
Eu1 O1 2.542(3) 4_556
Si3 Si1 2.2981(12) 12_655
Si3 Si1 2.2981(12) .
Si3 Si21 2.301(4) .
Si3 Si21 2.301(4) 12_655
Si3 Si2 2.3110(17) .
Si3 Si22 2.340(5) .
C1 Si1 1.908(3) .
C1 H1A 0.9800 .
C1 H1B 0.9800 .
C1 H1C 0.9800 .
C2 Si1 1.909(4) .
C2 H2A 0.9800 .
C2 H2B 0.9800 .
C2 H2C 0.9800 .
C4 Si2 1.925(5) .
C4 H4A 0.9800 .
C4 H4B 0.9800 .
C4 H4C 0.9800 .
Si1 O1 1.697(2) .
Si2 O2 1.694(4) .
Si2 C4 1.925(5) 12_655
O1 C3 1.436(5) .
O2 C5 1.446(6) .
C3 H3A 0.9800 .
C3 H3B 0.9800 .
C3 H3C 0.9800 .
C5 H5A 0.9800 .
C5 H5B 0.9800 .
C5 H5C 0.9800 .
Si22 O12 1.687(13) .
Si22 C1 2.125(4) 12_655
Si21 O11 1.696(10) .
O12 C15 1.48(2) .
O11 C13 1.42(2) .
C15 H15A 0.9800 .
C15 H15B 0.9800 .
C15 H15C 0.9800 .
C13 H13A 0.9800 .
C13 H13B 0.9800 .
C13 H13C 0.9800 .

loop_
_geom_torsion_atom_site_label_1
_geom_torsion_atom_site_label_2
_geom_torsion_atom_site_label_3
_geom_torsion_atom_site_label_4
_geom_torsion
_geom_torsion_site_symmetry_1
_geom_torsion_site_symmetry_4
Si1 Si3 Si1 O1 58.13(13) 12_655 .
Si2 Si3 Si1 O1 -58.93(12) . .
Si1 Si3 Si1 C1 -59.52(14) 12_655 .
Si2 Si3 Si1 C1 -176.58(13) . .
Si1 Si3 Si1 C2 175.78(13) 12_655 .
Si2 Si3 Si1 C2 58.72(14) . .
Si1 Si3 Si2 O2 -59.01(4) 12_655 .
Si1 Si3 Si2 O2 59.01(4) . .
Si1 Si3 Si2 C4 -176.61(16) 12_655 .
Si1 Si3 Si2 C4 -58.58(17) . .
Si1 Si3 Si2 C4 58.58(17) 12_655 12_655
Si1 Si3 Si2 C4 176.61(16) . 12_655
C1 Si1 O1 C3 -58.2(4) . .
C2 Si1 O1 C3 60.5(4) . .
Si3 Si1 O1 C3 -179.5(4) . .
C1 Si1 O1 Eu1 121.46(17) . .
C2 Si1 O1 Eu1 -119.78(17) . .
Si3 Si1 O1 Eu1 0.24(17) . .
O2 Eu1 O1 C3 50.9(4) 9_656 .
O2 Eu1 O1 C3 -129.1(4) . .
O1 Eu1 O1 C3 129.0(4) 12_655 .
O1 Eu1 O1 C3 -51.0(4) 4_556 .
O2 Eu1 O1 Si1 -128.80(16) 9_656 .
O2 Eu1 O1 Si1 51.20(16) . .
O1 Eu1 O1 Si1 -50.69(19) 12_655 .
O1 Eu1 O1 Si1 129.31(19) 4_556 .
C4 Si2 O2 C5 -59.80(16) . .
C4 Si2 O2 C5 59.80(16) 12_655 .
Si3 Si2 O2 C5 180.0 . .
C4 Si2 O2 Eu1 120.20(16) . .
C4 Si2 O2 Eu1 -120.20(16) 12_655 .
Si3 Si2 O2 Eu1 0.0 . .
O1 Eu1 O2 C5 128.73(6) . .
O1 Eu1 O2 C5 -51.27(6) 9_656 .
O1 Eu1 O2 C5 -128.73(6) 12_655 .
O1 Eu1 O2 C5 51.27(6) 4_556 .
O1 Eu1 O2 Si2 -51.27(6) . .
O1 Eu1 O2 Si2 128.73(6) 9_656 .
O1 Eu1 O2 Si2 51.27(6) 12_655 .
O1 Eu1 O2 Si2 -128.73(6) 4_556 .
Si21 Si3 Si22 O12 -58.25(10) . .
Si21 Si3 Si22 O12 58.25(10) 12_655 .
Si21 Si3 Si22 C1 -171.51(17) . 12_655
Si21 Si3 Si22 C1 -55.0(2) 12_655 12_655
Si21 Si3 Si21 O11 -59.8(4) 12_655 .
Si22 Si3 Si21 O11 56.8(4) . .
Si3 Si22 O12 C15 180.0 . .
Si3 Si22 O12 Eu1 0.0 . .
O11 Eu1 O12 C15 -128.8(2) . .
O11 Eu1 O12 C15 128.8(2) 12_655 .
O11 Eu1 O12 C15 -51.2(2) 4_556 .
O11 Eu1 O12 C15 51.2(2) 9_656 .
O11 Eu1 O12 Si22 51.2(2) . .
O11 Eu1 O12 Si22 -51.2(2) 12_655 .
O11 Eu1 O12 Si22 128.8(2) 4_556 .
O11 Eu1 O12 Si22 -128.8(2) 9_656 .
Si3 Si21 O11 C13 176.4(11) . .
Si3 Si21 O11 Eu1 1.2(6) . .
O12 Eu1 O11 C13 -47.7(11) 9_656 .
O12 Eu1 O11 C13 132.3(11) . .
O11 Eu1 O11 C13 -125.3(11) 12_655 .
O11 Eu1 O11 C13 54.7(11) 4_556 .
O12 Eu1 O11 Si21 127.6(5) 9_656 .
O12 Eu1 O11 Si21 -52.4(5) . .
O11 Eu1 O11 Si21 50.0(6) 12_655 .
O11 Eu1 O11 Si21 -130.0(6) 4_556 .
